data_4003847
loop_
_publ_author_name
'Goodenough, Isabella'
'Devulapalli, Venkata Swaroopa Datta'
'Xu, Wenqian'
'Boyanich, Mikaela C.'
'Luo, Tian-Yi'
'De Souza, Mattheus'
'Richard, M\'elissandre'
'Rosi, Nathaniel L.'
'Borguet, Eric'

_publ_section_title
;
 Interplay between Intrinsic Thermal Stability and Expansion Properties of
 Functionalized UiO-67 Metal--Organic Frameworks
;
_journal_name_full 'Chemistry of Materials'
_journal_paper_doi 10.1021/acs.chemmater.0c03889
_journal_year 2020
_chemical_compound_source synthetic
_chemical_formula_sum 'C81.48 H50.56 O36.16 Zr6'
_chemical_formula_weight 2155.52
_chemical_name_common UiO-67
_chemical_name_systematic 'Zr(IV) biphenyl dicarboxylate metal-organic framework'
_space_group_crystal_system cubic
_space_group_IT_number 225
_space_group_name_Hall '-F 4 2 3'
_space_group_name_H-M_alt 'F m -3 m'
_cell_angle_alpha 90
_cell_angle_beta 90
_cell_angle_gamma 90
_cell_formula_units_Z 4
_cell_length_a 26.85534(17)
_cell_length_b 26.85534(17)
_cell_length_c 26.85534(17)
_cell_measurement_temperature 90
_cell_volume 19368.3(2)
_diffrn_ambient_pressure 101
_diffrn_ambient_temperature 90
_diffrn_measurement_device_type 'Debye-scherrer geometry diffractometer with area detector at Beamline 17-BM'
_diffrn_radiation_probe x-ray
_diffrn_radiation_wavelength 0.35364
_diffrn_source synchrotron
_diffrn_source_type 'APS Beamline 17-BM'
_exptl_crystal_description powder
_exptl_crystal_preparation 'powder loaded in a quartz capillary, measured under vacuum'
_exptl_crystal_thermal_history 'activated at 473 K for 10 min, and cooled to 90 K'
_pd_proc_ls_prof_R_factor 0.0164
_pd_proc_ls_prof_wR_factor 0.0260
_refine_ls_goodness_of_fit_all 5.909
_refine_ls_hydrogen_treatment constr
_refine_ls_R_I_factor 0.0316
_reflns_d_resolution_high 0.736
_reflns_d_resolution_low 15.505
_reflns_limit_h_max 36
_reflns_limit_h_min 0
_reflns_limit_k_max 36
_reflns_limit_k_min 0
_reflns_limit_l_max 36
_reflns_limit_l_min 0
_reflns_number_total 1391
_cod_data_source_file cm0c03889_si_002.cif
_cod_data_source_block UiO67-2_90to480Ka_90K_d400-00000-sub0_9qtz
_cod_original_cell_volume 19368.3(4)
_cod_database_code 4003847

loop_
_symmetry_equiv_pos_as_xyz
'x, y, z '
'-x, -y, z '
'-x, -z, -y '
'-x, -z, y '
'-x, z, -y '
'-x, z, y '
'-x, y, -z '
'-x, y, z '
'-y, -x, -z '
'-y, -x, z '
'-y, -z, -x '
'-y, -z, x '
'-y, z, -x '
'-y, z, x '
'-y, x, -z '
'-y, x, z '
'-z, -x, -y '
'-z, -x, y '
'-z, -y, -x '
'-z, -y, x '
'-z, y, -x '
'-z, y, x '
'-z, x, -y '
'-z, x, y '
'z, -x, -y '
'z, -x, y '
'z, -y, -x '
'z, -y, x '
'z, y, -x '
'z, y, x '
'z, x, -y '
'z, x, y '
'y, -x, -z '
'y, -x, z '
'y, -z, -x '
'y, -z, x '
'y, z, -x '
'y, z, x '
'y, x, -z '
'y, x, z '
'x, -y, -z '
'x, -y, z '
'x, -z, -y '
'x, -z, y '
'x, z, -y '
'x, z, y '
'x, y, -z '
'-x, -y, -z '
'x+1/2, y+1/2, z '
'-x+1/2, -y+1/2, z '
'-x+1/2, -z+1/2, -y '
'-x+1/2, -z+1/2, y '
'-x+1/2, z+1/2, -y '
'-x+1/2, z+1/2, y '
'-x+1/2, y+1/2, -z '
'-x+1/2, y+1/2, z '
'-y+1/2, -x+1/2, -z '
'-y+1/2, -x+1/2, z '
'-y+1/2, -z+1/2, -x '
'-y+1/2, -z+1/2, x '
'-y+1/2, z+1/2, -x '
'-y+1/2, z+1/2, x '
'-y+1/2, x+1/2, -z '
'-y+1/2, x+1/2, z '
'-z+1/2, -x+1/2, -y '
'-z+1/2, -x+1/2, y '
'-z+1/2, -y+1/2, -x '
'-z+1/2, -y+1/2, x '
'-z+1/2, y+1/2, -x '
'-z+1/2, y+1/2, x '
'-z+1/2, x+1/2, -y '
'-z+1/2, x+1/2, y '
'z+1/2, -x+1/2, -y '
'z+1/2, -x+1/2, y '
'z+1/2, -y+1/2, -x '
'z+1/2, -y+1/2, x '
'z+1/2, y+1/2, -x '
'z+1/2, y+1/2, x '
'z+1/2, x+1/2, -y '
'z+1/2, x+1/2, y '
'y+1/2, -x+1/2, -z '
'y+1/2, -x+1/2, z '
'y+1/2, -z+1/2, -x '
'y+1/2, -z+1/2, x '
'y+1/2, z+1/2, -x '
'y+1/2, z+1/2, x '
'y+1/2, x+1/2, -z '
'y+1/2, x+1/2, z '
'x+1/2, -y+1/2, -z '
'x+1/2, -y+1/2, z '
'x+1/2, -z+1/2, -y '
'x+1/2, -z+1/2, y '
'x+1/2, z+1/2, -y '
'x+1/2, z+1/2, y '
'x+1/2, y+1/2, -z '
'-x+1/2, -y+1/2, -z '
'x+1/2, y, z+1/2 '
'-x+1/2, -y, z+1/2 '
'-x+1/2, -z, -y+1/2 '
'-x+1/2, -z, y+1/2 '
'-x+1/2, z, -y+1/2 '
'-x+1/2, z, y+1/2 '
'-x+1/2, y, -z+1/2 '
'-x+1/2, y, z+1/2 '
'-y+1/2, -x, -z+1/2 '
'-y+1/2, -x, z+1/2 '
'-y+1/2, -z, -x+1/2 '
'-y+1/2, -z, x+1/2 '
'-y+1/2, z, -x+1/2 '
'-y+1/2, z, x+1/2 '
'-y+1/2, x, -z+1/2 '
'-y+1/2, x, z+1/2 '
'-z+1/2, -x, -y+1/2 '
'-z+1/2, -x, y+1/2 '
'-z+1/2, -y, -x+1/2 '
'-z+1/2, -y, x+1/2 '
'-z+1/2, y, -x+1/2 '
'-z+1/2, y, x+1/2 '
'-z+1/2, x, -y+1/2 '
'-z+1/2, x, y+1/2 '
'z+1/2, -x, -y+1/2 '
'z+1/2, -x, y+1/2 '
'z+1/2, -y, -x+1/2 '
'z+1/2, -y, x+1/2 '
'z+1/2, y, -x+1/2 '
'z+1/2, y, x+1/2 '
'z+1/2, x, -y+1/2 '
'z+1/2, x, y+1/2 '
'y+1/2, -x, -z+1/2 '
'y+1/2, -x, z+1/2 '
'y+1/2, -z, -x+1/2 '
'y+1/2, -z, x+1/2 '
'y+1/2, z, -x+1/2 '
'y+1/2, z, x+1/2 '
'y+1/2, x, -z+1/2 '
'y+1/2, x, z+1/2 '
'x+1/2, -y, -z+1/2 '
'x+1/2, -y, z+1/2 '
'x+1/2, -z, -y+1/2 '
'x+1/2, -z, y+1/2 '
'x+1/2, z, -y+1/2 '
'x+1/2, z, y+1/2 '
'x+1/2, y, -z+1/2 '
'-x+1/2, -y, -z+1/2 '
'x, y+1/2, z+1/2 '
'-x, -y+1/2, z+1/2 '
'-x, -z+1/2, -y+1/2 '
'-x, -z+1/2, y+1/2 '
'-x, z+1/2, -y+1/2 '
'-x, z+1/2, y+1/2 '
'-x, y+1/2, -z+1/2 '
'-x, y+1/2, z+1/2 '
'-y, -x+1/2, -z+1/2 '
'-y, -x+1/2, z+1/2 '
'-y, -z+1/2, -x+1/2 '
'-y, -z+1/2, x+1/2 '
'-y, z+1/2, -x+1/2 '
'-y, z+1/2, x+1/2 '
'-y, x+1/2, -z+1/2 '
'-y, x+1/2, z+1/2 '
'-z, -x+1/2, -y+1/2 '
'-z, -x+1/2, y+1/2 '
'-z, -y+1/2, -x+1/2 '
'-z, -y+1/2, x+1/2 '
'-z, y+1/2, -x+1/2 '
'-z, y+1/2, x+1/2 '
'-z, x+1/2, -y+1/2 '
'-z, x+1/2, y+1/2 '
'z, -x+1/2, -y+1/2 '
'z, -x+1/2, y+1/2 '
'z, -y+1/2, -x+1/2 '
'z, -y+1/2, x+1/2 '
'z, y+1/2, -x+1/2 '
'z, y+1/2, x+1/2 '
'z, x+1/2, -y+1/2 '
'z, x+1/2, y+1/2 '
'y, -x+1/2, -z+1/2 '
'y, -x+1/2, z+1/2 '
'y, -z+1/2, -x+1/2 '
'y, -z+1/2, x+1/2 '
'y, z+1/2, -x+1/2 '
'y, z+1/2, x+1/2 '
'y, x+1/2, -z+1/2 '
'y, x+1/2, z+1/2 '
'x, -y+1/2, -z+1/2 '
'x, -y+1/2, z+1/2 '
'x, -z+1/2, -y+1/2 '
'x, -z+1/2, y+1/2 '
'x, z+1/2, -y+1/2 '
'x, z+1/2, y+1/2 '
'x, y+1/2, -z+1/2 '
'-x, -y+1/2, -z+1/2 '

loop_
_atom_site_label
_atom_site_type_symbol
_atom_site_symmetry_multiplicity
_atom_site_fract_x
_atom_site_fract_y
_atom_site_fract_z
_atom_site_occupancy
_atom_site_B_iso_or_equiv
Zr1 Zr 24 0 0 0.09241(5) 1 0.53(3)
O1a O 32 0.0523(3) 0.0523(3) 0.0523(3) 0.5 0.4(2)
H1a H 32 0.0730 0.0730 0.0730 0.5 0.6
O1b O 32 0.0386(3) 0.0386(3) 0.0386(3) 0.5 0.4(2)
O2 O 96 0.1322(4) 0 0.0724(4) 1 0.81(11)
C4 C 48 0.1166(3) 0 0.1166(3) 0.97 0.94(12)
C5 C 48 0.15660(17) 0 0.15660(17) 0.97 0.94(12)
C6 C 48 0.23033(10) 0 0.23033(10) 0.97 0.94(12)
C2 C 192 0.24225(11) 0.01403(17) 0.18156(14) 0.485 0.94(12)
C3 C 192 0.20538(12) 0.01403(17) 0.1447(2) 0.485 0.94(12)
H2 H 192 0.28022 0.0249 0.17228 0.485 1.41
H3 H 192 0.21466 0.0249 0.1067 0.485 1.41
Ow1 O 32 0.1426(9) 0.1426(9) 0.1426(9) 0.52 82(4)

loop_
_geom_angle_atom_site_label_1
_geom_angle_atom_site_label_2
_geom_angle_atom_site_label_3
_geom_angle
_geom_angle_site_symmetry_1
_geom_angle_site_symmetry_2
_geom_angle_site_symmetry_3
O1b Zr1 O1b 60.4(4) 26_555 1_555 1_555
O1b Zr1 O1b 90.7(7) 6_555 1_555 26_555
O1b Zr1 O1b 60.4(4) 6_555 1_555 1_555
O1b Zr1 O1b 60.4(4) 2_555 1_555 6_555
O1b Zr1 O1b 60.4(4) 2_555 1_555 26_555
O1b Zr1 O1b 90.7(7) 2_555 1_555 1_555
O2 Zr1 O1b 84.1(3) 12_555 1_555 2_555
O2 Zr1 O1b 141.19(6) 12_555 1_555 6_555
O2 Zr1 O1b 84.1(3) 12_555 1_555 26_555
O2 Zr1 O1b 141.19(6) 12_555 1_555 1_555
O2 Zr1 O2 76.60(3) 20_555 1_555 12_555
O2 Zr1 O1b 84.1(3) 20_555 1_555 2_555
O2 Zr1 O1b 84.1(3) 20_555 1_555 6_555
O2 Zr1 O1b 141.19(6) 20_555 1_555 26_555
O2 Zr1 O1b 141.19(6) 20_555 1_555 1_555
O2 Zr1 O2 76.60(3) 14_555 1_555 20_555
O2 Zr1 O2 122.45(6) 14_555 1_555 12_555
O2 Zr1 O1b 141.19(6) 14_555 1_555 2_555
O2 Zr1 O1b 84.1(3) 14_555 1_555 6_555
O2 Zr1 O1b 141.19(6) 14_555 1_555 26_555
O2 Zr1 O1b 84.1(3) 14_555 1_555 1_555
O2 Zr1 O2 76.60(3) 28_555 1_555 14_555
O2 Zr1 O2 122.45(6) 28_555 1_555 20_555
O2 Zr1 O2 76.60(3) 28_555 1_555 12_555
O2 Zr1 O1b 141.19(6) 28_555 1_555 2_555
O2 Zr1 O1b 141.19(6) 28_555 1_555 6_555
O2 Zr1 O1b 84.1(3) 28_555 1_555 26_555
O2 Zr1 O1b 84.1(3) 28_555 1_555 1_555
O1a Zr1 O2 140.75(6) 6_555 1_555 28_555
O1a Zr1 O2 71.7(2) 6_555 1_555 14_555
O1a Zr1 O2 71.7(2) 6_555 1_555 20_555
O1a Zr1 O2 140.75(6) 6_555 1_555 12_555
O1a Zr1 O1b 70.4(3) 6_555 1_555 2_555
O1a Zr1 O1b 16.1(5) 6_555 1_555 6_555
O1a Zr1 O1b 106.8(5) 6_555 1_555 26_555
O1a Zr1 O1b 70.4(3) 6_555 1_555 1_555
O1a Zr1 O1a 123.0(6) 26_555 1_555 6_555
O1a Zr1 O2 71.7(2) 26_555 1_555 28_555
O1a Zr1 O2 140.75(6) 26_555 1_555 14_555
O1a Zr1 O2 140.75(6) 26_555 1_555 20_555
O1a Zr1 O2 71.7(2) 26_555 1_555 12_555
O1a Zr1 O1b 70.4(3) 26_555 1_555 2_555
O1a Zr1 O1b 106.8(5) 26_555 1_555 6_555
O1a Zr1 O1b 16.1(5) 26_555 1_555 26_555
O1a Zr1 O1b 70.4(3) 26_555 1_555 1_555
O1a Zr1 O1a 76.8(3) 1_555 1_555 26_555
O1a Zr1 O1a 76.8(3) 1_555 1_555 6_555
O1a Zr1 O2 71.7(2) 1_555 1_555 28_555
O1a Zr1 O2 71.7(2) 1_555 1_555 14_555
O1a Zr1 O2 140.75(6) 1_555 1_555 20_555
O1a Zr1 O2 140.75(6) 1_555 1_555 12_555
O1a Zr1 O1b 106.8(5) 1_555 1_555 2_555
O1a Zr1 O1b 70.4(3) 1_555 1_555 6_555
O1a Zr1 O1b 70.4(3) 1_555 1_555 26_555
O1a Zr1 O1b 16.1(5) 1_555 1_555 1_555
O1a Zr1 O1a 123.0(6) 2_555 1_555 1_555
O1a Zr1 O1a 76.8(3) 2_555 1_555 26_555
O1a Zr1 O1a 76.8(3) 2_555 1_555 6_555
O1a Zr1 O2 140.75(6) 2_555 1_555 28_555
O1a Zr1 O2 140.75(6) 2_555 1_555 14_555
O1a Zr1 O2 71.7(2) 2_555 1_555 20_555
O1a Zr1 O2 71.7(2) 2_555 1_555 12_555
O1a Zr1 O1b 16.1(5) 2_555 1_555 2_555
O1a Zr1 O1b 70.4(3) 2_555 1_555 6_555
O1a Zr1 O1b 70.4(3) 2_555 1_555 26_555
O1a Zr1 O1b 106.8(5) 2_555 1_555 1_555
Zr1 O1a H1a 116.2(3) 5_555 1_555 1_555
Zr1 O1a Zr1 102.0(4) 1_555 1_555 5_555
Zr1 O1a H1a 116.2(3) 1_555 1_555 1_555
Zr1 O1a Zr1 102.0(4) 25_555 1_555 1_555
Zr1 O1a Zr1 102.0(4) 25_555 1_555 5_555
Zr1 O1a H1a 116.2(3) 25_555 1_555 1_555
Zr1 O1b Zr1 117.0(2) 25_555 1_555 5_555
Zr1 O1b Zr1 117.0(2) 1_555 1_555 25_555
Zr1 O1b Zr1 117.0(2) 1_555 1_555 5_555
Zr1 O2 C4 131.84(3) 25_555 1_555 1_555
O2 C4 O2 128.764 1_555 1_555 28_555
C5 C4 O2 115.618 1_555 1_555 1_555
C5 C4 O2 115.618 1_555 1_555 28_555
C3 C5 C3 120.000 42_555 1_555 30_555
C3 C5 C3 120.000 1_555 1_555 28_555
C4 C5 C3 120.000 1_555 1_555 1_555
C4 C5 C3 120.000 1_555 1_555 42_555
C4 C5 C3 120.000 1_555 1_555 30_555
C4 C5 C3 120.000 1_555 1_555 28_555
C2 C6 C2 120.000 30_555 1_555 42_555
C2 C6 C2 120.000 28_555 1_555 1_555
C6 C6 C2 120.000 103_555 1_555 28_555
C6 C6 C2 120.000 103_555 1_555 30_555
C6 C6 C2 120.000 103_555 1_555 42_555
C6 C6 C2 120.000 103_555 1_555 1_555
C6 C2 H2 120.000 1_555 1_555 1_555
C3 C2 C6 120.000 1_555 1_555 1_555
C3 C2 H2 120.000 1_555 1_555 1_555
C5 C3 H3 120.000 1_555 1_555 1_555
C2 C3 C5 120.000 1_555 1_555 1_555
C2 C3 H3 120.000 1_555 1_555 1_555

loop_
_geom_bond_atom_site_label_1
_geom_bond_atom_site_label_2
_geom_bond_distance
_geom_bond_site_symmetry_1
_geom_bond_site_symmetry_2
Zr1 O1b 2.058(3) 1_555 1_555
Zr1 O1b 2.058(3) 1_555 26_555
Zr1 O1b 2.058(3) 1_555 6_555
Zr1 O1b 2.058(3) 1_555 2_555
Zr1 O2 2.2177(6) 1_555 12_555
Zr1 O2 2.2177(6) 1_555 20_555
Zr1 O2 2.2177(6) 1_555 14_555
Zr1 O2 2.2177(6) 1_555 28_555
Zr1 O1a 2.259(6) 1_555 6_555
Zr1 O1a 2.259(6) 1_555 26_555
Zr1 O1a 2.259(6) 1_555 1_555
Zr1 O1a 2.259(6) 1_555 2_555
O1a H1a 0.96286 1_555 1_555
O2 C4 1.25900 1_555 1_555
C4 C5 1.51906 1_555 1_555
C5 C3 1.40006 1_555 28_555
C5 C3 1.40006 1_555 30_555
C5 C3 1.40006 1_555 42_555
C5 C3 1.40006 1_555 1_555
C6 C2 1.40006 1_555 1_555
C6 C2 1.40006 1_555 42_555
C6 C2 1.40006 1_555 30_555
C6 C2 1.40006 1_555 28_555
C6 C6 1.49393 1_555 103_555
C2 H2 1.09000 1_555 1_555
C2 C3 1.40006 1_555 1_555
C3 H3 1.09000 1_555 1_555
